data_4129907
loop_
_publ_author_name
'Shih, Wei-Chun'
'Gu, Weixing'
'MacInnis, Morgan C.'
'Timpa, Samuel D.'
'Bhuvanesh, Nattamai'
'Zhou, Jia'
'Ozerov, Oleg V.'

_publ_section_title
;
 Facile Insertion of Rh and Ir into a Boron-Phenyl Bond, Leading to
 Boryl/Bis(phosphine) PBP Pincer Complexes.
;
_journal_issue 7
_journal_name_full 'Journal of the American Chemical Society'
_journal_page_first 2086
_journal_page_last 2089
_journal_paper_doi 10.1021/jacs.5b11706
_journal_volume 138
_journal_year 2016
_chemical_formula_moiety 'C24 H36 B Cl2 P2 Rh'
_chemical_formula_sum 'C24 H36 B Cl2 P2 Rh'
_chemical_formula_weight 571.09
_space_group_crystal_system triclinic
_space_group_IT_number 2
_space_group_name_Hall '-P 1'
_space_group_name_H-M_alt 'P -1'
_atom_sites_solution_hydrogens geom
_audit_creation_date 2015-06-09
_audit_creation_method
;
Olex2 1.2-beta
(compiled 2014.10.22 svn.r3046 for OlexSys, GUI svn.r4928)
;
_cell_angle_alpha 98.321(2)
_cell_angle_beta 100.429(2)
_cell_angle_gamma 104.786(2)
_cell_formula_units_Z 4
_cell_length_a 9.3190(19)
_cell_length_b 16.684(3)
_cell_length_c 17.570(4)
_cell_measurement_reflns_used 5241
_cell_measurement_temperature 110.15
_cell_measurement_theta_max 27.474
_cell_measurement_theta_min 2.474
_cell_volume 2544.8(9)
_computing_cell_refinement 'SAINT v8.34A (Bruker, 2013)'
_computing_data_reduction 'SAINT v8.34A (Bruker, 2013)'
_computing_molecular_graphics 'Olex2 (Dolomanov et al., 2009)'
_computing_publication_material 'Olex2 (Dolomanov et al., 2009)'
_computing_structure_refinement 'XL (Sheldrick, 2008)'
_diffrn_ambient_temperature 110.15
_diffrn_measured_fraction_theta_full 0.998
_diffrn_measured_fraction_theta_max 0.991
_diffrn_measurement_device_type 'Bruker APEX-II CCD'
_diffrn_measurement_method '\f and \w scans'
_diffrn_radiation_type MoK\a
_diffrn_radiation_wavelength 0.71073
_diffrn_reflns_av_unetI/netI 0.0437
_diffrn_reflns_Laue_measured_fraction_full 0.998
_diffrn_reflns_Laue_measured_fraction_max 0.991
_diffrn_reflns_limit_h_max 11
_diffrn_reflns_limit_h_min -12
_diffrn_reflns_limit_k_max 21
_diffrn_reflns_limit_k_min -21
_diffrn_reflns_limit_l_max 22
_diffrn_reflns_limit_l_min 0
_diffrn_reflns_number 19710
_diffrn_reflns_point_group_measured_fraction_full 0.998
_diffrn_reflns_point_group_measured_fraction_max 0.991
_diffrn_reflns_theta_full 25.242
_diffrn_reflns_theta_max 27.519
_diffrn_reflns_theta_min 1.203
_diffrn_standards_number 0
_exptl_absorpt_coefficient_mu 1.017
_exptl_absorpt_correction_T_max 0.430
_exptl_absorpt_correction_T_min 0.345
_exptl_absorpt_correction_type multi-scan
_exptl_absorpt_process_details
;
 TWINABS-2012/1 (Bruker,2012) was used for absorption correction.
 
For component 1:
 wR2(int) was 0.0694 before and 0.0434 after correction.
 The Ratio of minimum to maximum transmission is 0.80.
 The \l/2 correction factor is Not present
 
For component 2:
 wR2(int) was 0.0805 before and 0.0461 after correction.
 The Ratio of minimum to maximum transmission not present.
 The \l/2 correction factor is Not present

Final HKLF 4 output contains 43196 reflections, Rint = 0.0430
 (29686 with I > 3sig(I), Rint = 0.0383)
;
_exptl_crystal_colour yellow
_exptl_crystal_colour_primary yellow
_exptl_crystal_density_diffrn 1.491
_exptl_crystal_description block
_exptl_crystal_F_000 1176
_exptl_crystal_size_max 0.25
_exptl_crystal_size_mid 0.1
_exptl_crystal_size_min 0.1
_refine_diff_density_max 3.784
_refine_diff_density_min -0.845
_refine_diff_density_rms 0.131
_refine_ls_extinction_method none
_refine_ls_goodness_of_fit_ref 1.048
_refine_ls_hydrogen_treatment constr
_refine_ls_matrix_type full
_refine_ls_number_parameters 558
_refine_ls_number_reflns 19710
_refine_ls_number_restraints 0
_refine_ls_restrained_S_all 1.048
_refine_ls_R_factor_all 0.0554
_refine_ls_R_factor_gt 0.0446
_refine_ls_shift/su_max 0.001
_refine_ls_shift/su_mean 0.000
_refine_ls_structure_factor_coef Fsqd
_refine_ls_weighting_details 'w=1/[\s^2^(Fo^2^)+(0.0489P)^2^+3.8094P] where P=(Fo^2^+2Fc^2^)/3'
_refine_ls_weighting_scheme calc
_refine_ls_wR_factor_gt 0.1031
_refine_ls_wR_factor_ref 0.1107
_reflns_Friedel_coverage 0.000
_reflns_number_gt 16731
_reflns_number_total 19710
_reflns_threshold_expression 'I > 2\s(I)'
_cod_data_source_file ja5b11706_si_002.cif
_cod_data_source_block 8-Rh
_cod_database_code 4129907
_shelxl_version_number 2014-3
_shelx_space_group_comment
;
The symmetry employed for this shelxl refinement is uniquely defined
by the following loop, which should always be used as a source of
symmetry information in preference to the above space-group names.
They are only intended as comments.
;
_shelx_estimated_absorpt_t_max 0.905
_shelx_estimated_absorpt_t_min 0.785
_olex2_refinement_description
;
1. Twinned data refinement
 Scales: 0.5568(6) 0.4432(6)
2. Fixed Uiso
 At 1.2 times of:
  All C(H) groups
 At 1.5 times of:
  All C(H,H,H) groups
3.a Ternary CH refined with riding coordinates:
 C13(H13), C16(H16), C19(H19), C22(H22), C13B(H13B), C16B(H16B), C19B(H19B),
 C22B(H22B)
3.b Aromatic/amide H refined with riding coordinates:
 C3(H3), C4(H4), C5(H5), C6(H6), C8(H8), C9(H9), C10(H10), C11(H11), C3B(H3B),
 C4B(H4B), C5B(H5B), C6B(H6B), C8B(H8B), C9B(H9B), C10B(H10B), C11B(H11B)
3.c Idealised Me refined as rotating group:
 C14(H14A,H14B,H14C), C15(H15A,H15B,H15C), C17(H17A,H17B,H17C), C18(H18A,H18B,
 H18C), C20(H20A,H20B,H20C), C21(H21A,H21B,H21C), C23(H23A,H23B,H23C), C24(H24A,
 H24B,H24C), C14B(H14D,H14E,H14F), C15B(H15D,H15E,H15F), C17B(H17D,H17E,H17F),
 C18B(H18D,H18E,H18F), C20B(H20D,H20E,H20F), C21B(H21D,H21E,H21F), C23B(H23D,
 H23E,H23F), C24B(H24D,H24E,H24F)
;
_olex2_submission_special_instructions 'No special instructions were received'

loop_
_space_group_symop_operation_xyz
'x, y, z'
'-x, -y, -z'

loop_
_atom_site_label
_atom_site_type_symbol
_atom_site_fract_x
_atom_site_fract_y
_atom_site_fract_z
_atom_site_U_iso_or_equiv
_atom_site_adp_type
_atom_site_occupancy
_atom_site_site_symmetry_order
_atom_site_calc_flag
_atom_site_refinement_flags_posn
Rh1 Rh 0.25772(3) -0.08948(2) 0.25172(2) 0.00940(8) Uani 1 1 d .
Cl1 Cl 0.00989(10) -0.14850(7) 0.17535(6) 0.01464(18) Uani 1 1 d .
Cl2 Cl 0.50165(11) -0.06906(6) 0.32696(5) 0.0154(2) Uani 1 1 d .
P1 P 0.19077(11) -0.06175(6) 0.37293(6) 0.0111(2) Uani 1 1 d .
P2 P 0.32985(11) -0.07659(6) 0.13136(6) 0.0105(2) Uani 1 1 d .
C1 C 0.3162(4) 0.0892(2) 0.3392(2) 0.0141(8) Uani 1 1 d .
C2 C 0.2890(4) 0.0514(2) 0.4033(2) 0.0135(8) Uani 1 1 d .
C3 C 0.3248(5) 0.0996(3) 0.4796(2) 0.0164(8) Uani 1 1 d .
H3 H 0.3031 0.0736 0.5225 0.020 Uiso 1 1 calc R
C4 C 0.3929(5) 0.1862(3) 0.4918(3) 0.0209(9) Uani 1 1 d .
H4 H 0.4188 0.2196 0.5436 0.025 Uiso 1 1 calc R
C5 C 0.4232(5) 0.2241(3) 0.4294(3) 0.0211(9) Uani 1 1 d .
H5 H 0.4711 0.2833 0.4387 0.025 Uiso 1 1 calc R
C6 C 0.3842(5) 0.1764(3) 0.3534(3) 0.0176(9) Uani 1 1 d .
H6 H 0.4039 0.2032 0.3106 0.021 Uiso 1 1 calc R
C7 C 0.2286(5) 0.0562(2) 0.1753(2) 0.0148(8) Uani 1 1 d .
C8 C 0.1636(5) 0.1223(3) 0.1654(3) 0.0182(9) Uani 1 1 d .
H8 H 0.1477 0.1553 0.2102 0.022 Uiso 1 1 calc R
C9 C 0.1225(5) 0.1400(3) 0.0915(3) 0.0197(9) Uani 1 1 d .
H9 H 0.0761 0.1839 0.0856 0.024 Uiso 1 1 calc R
C10 C 0.1487(5) 0.0940(3) 0.0260(3) 0.0188(9) Uani 1 1 d .
H10 H 0.1219 0.1071 -0.0246 0.023 Uiso 1 1 calc R
C11 C 0.2143(5) 0.0285(3) 0.0343(2) 0.0165(8) Uani 1 1 d .
H11 H 0.2339 -0.0026 -0.0105 0.020 Uiso 1 1 calc R
C12 C 0.2510(4) 0.0086(2) 0.1079(2) 0.0134(8) Uani 1 1 d .
C13 C 0.2597(5) -0.1161(3) 0.4498(2) 0.0142(8) Uani 1 1 d .
H13 H 0.3727 -0.0907 0.4667 0.017 Uiso 1 1 calc R
C14 C 0.2311(5) -0.2096(3) 0.4143(3) 0.0218(9) Uani 1 1 d .
H14A H 0.2796 -0.2144 0.3695 0.033 Uiso 1 1 calc GR
H14B H 0.1212 -0.2369 0.3962 0.033 Uiso 1 1 calc GR
H14C H 0.2743 -0.2373 0.4545 0.033 Uiso 1 1 calc GR
C15 C 0.1975(5) -0.1071(3) 0.5243(3) 0.0216(10) Uani 1 1 d .
H15A H 0.2122 -0.0471 0.5450 0.032 Uiso 1 1 calc GR
H15B H 0.2519 -0.1309 0.5642 0.032 Uiso 1 1 calc GR
H15C H 0.0885 -0.1376 0.5115 0.032 Uiso 1 1 calc GR
C16 C -0.0065(5) -0.0632(3) 0.3779(2) 0.0163(8) Uani 1 1 d .
H16 H -0.0047 -0.0395 0.4338 0.020 Uiso 1 1 calc R
C17 C -0.1174(5) -0.1524(3) 0.3558(3) 0.0232(10) Uani 1 1 d .
H17A H -0.1195 -0.1781 0.3017 0.035 Uiso 1 1 calc GR
H17B H -0.2197 -0.1494 0.3595 0.035 Uiso 1 1 calc GR
H17C H -0.0840 -0.1868 0.3922 0.035 Uiso 1 1 calc GR
C18 C -0.0619(5) -0.0056(3) 0.3265(3) 0.0206(9) Uani 1 1 d .
H18A H 0.0027 0.0528 0.3464 0.031 Uiso 1 1 calc GR
H18B H -0.1676 -0.0086 0.3282 0.031 Uiso 1 1 calc GR
H18C H -0.0563 -0.0243 0.2718 0.031 Uiso 1 1 calc GR
C19 C 0.5316(4) -0.0335(2) 0.1270(2) 0.0138(8) Uani 1 1 d .
H19 H 0.5323 -0.0236 0.0723 0.017 Uiso 1 1 calc R
C20 C 0.6063(5) 0.0526(3) 0.1841(2) 0.0183(9) Uani 1 1 d .
H20A H 0.5517 0.0930 0.1695 0.027 Uiso 1 1 calc GR
H20B H 0.7129 0.0737 0.1810 0.027 Uiso 1 1 calc GR
H20C H 0.6019 0.0457 0.2382 0.027 Uiso 1 1 calc GR
C21 C 0.6249(5) -0.0951(3) 0.1424(3) 0.0184(9) Uani 1 1 d .
H21A H 0.7279 -0.0716 0.1350 0.028 Uiso 1 1 calc GR
H21B H 0.5758 -0.1493 0.1054 0.028 Uiso 1 1 calc GR
H21C H 0.6308 -0.1040 0.1967 0.028 Uiso 1 1 calc GR
C22 C 0.2439(5) -0.1676(2) 0.0474(2) 0.0127(8) Uani 1 1 d .
H22 H 0.1351 -0.1686 0.0295 0.015 Uiso 1 1 calc R
C23 C 0.3130(5) -0.1621(3) -0.0249(2) 0.0187(9) Uani 1 1 d .
H23A H 0.3167 -0.1074 -0.0399 0.028 Uiso 1 1 calc GR
H23B H 0.2502 -0.2079 -0.0689 0.028 Uiso 1 1 calc GR
H23C H 0.4165 -0.1675 -0.0122 0.028 Uiso 1 1 calc GR
C24 C 0.2401(5) -0.2512(3) 0.0741(3) 0.0173(9) Uani 1 1 d .
H24A H 0.1892 -0.2547 0.1182 0.026 Uiso 1 1 calc GR
H24B H 0.3445 -0.2539 0.0912 0.026 Uiso 1 1 calc GR
H24C H 0.1841 -0.2985 0.0301 0.026 Uiso 1 1 calc GR
B1 B 0.2695(5) 0.0306(3) 0.2558(3) 0.0142(9) Uani 1 1 d .
Rh1B Rh 0.23010(3) 0.40120(2) 0.24299(2) 0.00997(8) Uani 1 1 d .
Cl1B Cl 0.46382(11) 0.42936(7) 0.33184(6) 0.0168(2) Uani 1 1 d .
Cl2B Cl -0.00251(11) 0.33962(6) 0.15298(6) 0.0176(2) Uani 1 1 d .
P1B P 0.37290(11) 0.43006(6) 0.14712(6) 0.0108(2) Uani 1 1 d .
P2B P 0.08302(12) 0.41008(6) 0.33771(6) 0.0124(2) Uani 1 1 d .
C1B C 0.3668(4) 0.5797(2) 0.2265(2) 0.0140(8) Uani 1 1 d .
C2B C 0.4464(4) 0.5449(2) 0.1762(2) 0.0136(8) Uani 1 1 d .
C3B C 0.5624(5) 0.5971(3) 0.1516(2) 0.0165(8) Uani 1 1 d .
H3B H 0.6135 0.5733 0.1161 0.020 Uiso 1 1 calc R
C4B C 0.6046(5) 0.6842(3) 0.1786(2) 0.0170(9) Uani 1 1 d .
H4B H 0.6834 0.7199 0.1609 0.020 Uiso 1 1 calc R
C5B C 0.5324(5) 0.7189(3) 0.2308(2) 0.0180(9) Uani 1 1 d .
H5B H 0.5638 0.7782 0.2505 0.022 Uiso 1 1 calc R
C6B C 0.4140(5) 0.6673(3) 0.2546(3) 0.0165(9) Uani 1 1 d .
H6B H 0.3644 0.6917 0.2904 0.020 Uiso 1 1 calc R
C7B C 0.0894(4) 0.5436(2) 0.2680(2) 0.0142(8) Uani 1 1 d .
C8B C 0.0440(5) 0.6119(3) 0.2453(3) 0.0172(9) Uani 1 1 d .
H8B H 0.1017 0.6468 0.2167 0.021 Uiso 1 1 calc R
C9B C -0.0840(5) 0.6292(3) 0.2641(3) 0.0201(9) Uani 1 1 d .
H9B H -0.1148 0.6753 0.2477 0.024 Uiso 1 1 calc R
C10B C -0.1676(5) 0.5796(3) 0.3067(3) 0.0195(9) Uani 1 1 d .
H10B H -0.2549 0.5922 0.3200 0.023 Uiso 1 1 calc R
C11B C -0.1253(5) 0.5116(3) 0.3301(2) 0.0180(9) Uani 1 1 d .
H11B H -0.1834 0.4777 0.3592 0.022 Uiso 1 1 calc R
C12B C 0.0026(4) 0.4931(2) 0.3107(2) 0.0132(8) Uani 1 1 d .
C13B C 0.2813(5) 0.4173(3) 0.0417(2) 0.0152(8) Uani 1 1 d .
H13B H 0.3637 0.4416 0.0150 0.018 Uiso 1 1 calc R
C14B C 0.2093(5) 0.3247(3) 0.0000(2) 0.0187(9) Uani 1 1 d .
H14D H 0.2858 0.2939 0.0071 0.028 Uiso 1 1 calc GR
H14E H 0.1719 0.3216 -0.0565 0.028 Uiso 1 1 calc GR
H14F H 0.1241 0.2992 0.0226 0.028 Uiso 1 1 calc GR
C15B C 0.1662(5) 0.4677(3) 0.0305(3) 0.0210(9) Uani 1 1 d .
H15D H 0.0847 0.4470 0.0573 0.031 Uiso 1 1 calc GR
H15E H 0.1226 0.4607 -0.0260 0.031 Uiso 1 1 calc GR
H15F H 0.2174 0.5277 0.0530 0.031 Uiso 1 1 calc GR
C16B C 0.5403(5) 0.3887(3) 0.1508(3) 0.0147(9) Uani 1 1 d .
H16B H 0.6182 0.4229 0.1992 0.018 Uiso 1 1 calc R
C17B C 0.4994(5) 0.2970(3) 0.1623(3) 0.0196(9) Uani 1 1 d .
H17D H 0.4545 0.2933 0.2085 0.029 Uiso 1 1 calc GR
H17E H 0.5917 0.2784 0.1706 0.029 Uiso 1 1 calc GR
H17F H 0.4258 0.2605 0.1152 0.029 Uiso 1 1 calc GR
C18B C 0.6179(5) 0.3966(3) 0.0815(3) 0.0231(10) Uani 1 1 d .
H18D H 0.5504 0.3583 0.0336 0.035 Uiso 1 1 calc GR
H18E H 0.7134 0.3816 0.0932 0.035 Uiso 1 1 calc GR
H18F H 0.6397 0.4550 0.0734 0.035 Uiso 1 1 calc GR
C19B C -0.0777(5) 0.3158(3) 0.3313(3) 0.0186(9) Uani 1 1 d .
H19B H -0.1559 0.3122 0.2828 0.022 Uiso 1 1 calc R
C20B C -0.1577(6) 0.3181(3) 0.4003(3) 0.0314(12) Uani 1 1 d .
H20D H -0.0877 0.3165 0.4486 0.047 Uiso 1 1 calc GR
H20E H -0.2482 0.2690 0.3885 0.047 Uiso 1 1 calc GR
H20F H -0.1882 0.3701 0.4078 0.047 Uiso 1 1 calc GR
C21B C -0.0285(6) 0.2356(3) 0.3187(3) 0.0275(11) Uani 1 1 d .
H21D H 0.0091 0.2311 0.2701 0.041 Uiso 1 1 calc GR
H21E H -0.1157 0.1863 0.3141 0.041 Uiso 1 1 calc GR
H21F H 0.0528 0.2378 0.3636 0.041 Uiso 1 1 calc GR
C22B C 0.1739(5) 0.4524(3) 0.4438(2) 0.0183(9) Uani 1 1 d .
H22B H 0.0914 0.4584 0.4716 0.022 Uiso 1 1 calc R
C23B C 0.2861(5) 0.5403(3) 0.4562(3) 0.0217(10) Uani 1 1 d .
H23D H 0.3637 0.5374 0.4258 0.033 Uiso 1 1 calc GR
H23E H 0.3353 0.5604 0.5124 0.033 Uiso 1 1 calc GR
H23F H 0.2312 0.5795 0.4383 0.033 Uiso 1 1 calc GR
C24B C 0.2511(6) 0.3923(3) 0.4813(3) 0.0263(10) Uani 1 1 d .
H24D H 0.1748 0.3382 0.4772 0.040 Uiso 1 1 calc GR
H24E H 0.2984 0.4174 0.5371 0.040 Uiso 1 1 calc GR
H24F H 0.3294 0.3828 0.4536 0.040 Uiso 1 1 calc GR
B1B B 0.2295(5) 0.5194(3) 0.2469(3) 0.0135(9) Uani 1 1 d .

loop_
_atom_site_aniso_label
_atom_site_aniso_U_11
_atom_site_aniso_U_22
_atom_site_aniso_U_33
_atom_site_aniso_U_23
_atom_site_aniso_U_13
_atom_site_aniso_U_12
Rh1 0.01033(14) 0.01032(15) 0.00809(15) 0.00120(11) 0.00300(11) 0.00366(11)
Cl1 0.0111(4) 0.0194(5) 0.0118(5) 0.0008(4) 0.0027(3) 0.0029(4)
Cl2 0.0128(4) 0.0224(5) 0.0123(5) 0.0052(4) 0.0025(4) 0.0068(4)
P1 0.0126(5) 0.0126(5) 0.0090(5) 0.0019(4) 0.0042(4) 0.0042(4)
P2 0.0117(5) 0.0117(5) 0.0089(5) 0.0026(4) 0.0035(4) 0.0036(4)
C1 0.0129(19) 0.0147(19) 0.016(2) 0.0019(16) 0.0031(16) 0.0072(15)
C2 0.0112(18) 0.0139(19) 0.016(2) 0.0033(15) 0.0042(15) 0.0038(15)
C3 0.021(2) 0.018(2) 0.0117(19) 0.0034(16) 0.0047(16) 0.0067(17)
C4 0.020(2) 0.020(2) 0.018(2) -0.0059(17) 0.0016(18) 0.0051(18)
C5 0.022(2) 0.012(2) 0.026(2) -0.0009(17) 0.0033(19) 0.0033(17)
C6 0.020(2) 0.015(2) 0.020(2) 0.0065(17) 0.0066(18) 0.0061(17)
C7 0.016(2) 0.0135(19) 0.014(2) 0.0028(15) 0.0034(16) 0.0036(15)
C8 0.024(2) 0.015(2) 0.019(2) 0.0045(16) 0.0061(18) 0.0081(17)
C9 0.021(2) 0.017(2) 0.025(2) 0.0097(18) 0.0048(18) 0.0103(17)
C10 0.020(2) 0.021(2) 0.015(2) 0.0113(17) 0.0014(17) 0.0039(17)
C11 0.019(2) 0.017(2) 0.0135(19) 0.0048(16) 0.0039(16) 0.0036(16)
C12 0.0122(19) 0.0129(19) 0.0152(19) 0.0033(15) 0.0035(16) 0.0032(15)
C13 0.016(2) 0.015(2) 0.012(2) 0.0041(16) 0.0016(16) 0.0058(16)
C14 0.031(2) 0.019(2) 0.021(2) 0.0085(18) 0.0103(19) 0.0107(18)
C15 0.033(3) 0.020(2) 0.014(2) 0.0071(17) 0.0087(19) 0.0067(19)
C16 0.015(2) 0.022(2) 0.014(2) 0.0010(16) 0.0068(16) 0.0079(17)
C17 0.015(2) 0.029(2) 0.023(2) 0.0021(19) 0.0084(18) 0.0009(18)
C18 0.016(2) 0.027(2) 0.020(2) -0.0004(18) 0.0054(18) 0.0105(18)
C19 0.0134(19) 0.017(2) 0.0111(19) 0.0049(15) 0.0047(15) 0.0018(15)
C20 0.018(2) 0.015(2) 0.019(2) 0.0032(17) 0.0044(17) -0.0011(16)
C21 0.014(2) 0.023(2) 0.019(2) 0.0056(18) 0.0048(17) 0.0044(17)
C22 0.0133(19) 0.0129(19) 0.0113(19) 0.0018(15) 0.0038(16) 0.0023(15)
C23 0.026(2) 0.017(2) 0.012(2) 0.0019(16) 0.0069(18) 0.0034(17)
C24 0.020(2) 0.0128(19) 0.020(2) 0.0022(16) 0.0069(18) 0.0055(16)
B1 0.015(2) 0.015(2) 0.016(2) 0.0046(18) 0.0069(18) 0.0062(17)
Rh1B 0.01054(15) 0.00995(15) 0.00998(15) 0.00093(11) 0.00384(11) 0.00347(11)
Cl1B 0.0143(5) 0.0250(5) 0.0123(5) 0.0039(4) 0.0029(4) 0.0080(4)
Cl2B 0.0129(4) 0.0195(5) 0.0164(5) 0.0011(4) 0.0014(4) 0.0001(4)
P1B 0.0121(5) 0.0109(5) 0.0105(5) 0.0023(4) 0.0045(4) 0.0037(4)
P2B 0.0141(5) 0.0122(5) 0.0129(5) 0.0033(4) 0.0067(4) 0.0044(4)
C1B 0.0133(19) 0.0132(19) 0.0153(19) 0.0039(15) 0.0018(16) 0.0040(15)
C2B 0.0128(19) 0.0152(19) 0.0120(19) 0.0026(15) 0.0012(15) 0.0041(15)
C3B 0.020(2) 0.018(2) 0.0129(19) 0.0038(16) 0.0066(16) 0.0043(16)
C4B 0.015(2) 0.019(2) 0.020(2) 0.0095(17) 0.0050(17) 0.0051(16)
C5B 0.018(2) 0.0125(19) 0.021(2) 0.0038(16) 0.0007(17) 0.0035(16)
C6B 0.019(2) 0.013(2) 0.018(2) 0.0012(16) 0.0064(17) 0.0053(16)
C7B 0.0142(19) 0.0156(19) 0.0147(19) 0.0021(16) 0.0044(16) 0.0072(15)
C8B 0.020(2) 0.014(2) 0.020(2) 0.0056(17) 0.0060(18) 0.0072(16)
C9B 0.021(2) 0.018(2) 0.024(2) 0.0050(17) 0.0010(18) 0.0115(17)
C10B 0.013(2) 0.023(2) 0.024(2) 0.0007(18) 0.0054(17) 0.0089(17)
C11B 0.015(2) 0.022(2) 0.019(2) 0.0054(17) 0.0077(17) 0.0056(17)
C12B 0.0125(18) 0.0134(19) 0.0123(19) -0.0004(15) 0.0032(15) 0.0024(15)
C13B 0.017(2) 0.017(2) 0.014(2) 0.0048(16) 0.0067(16) 0.0058(16)
C14B 0.023(2) 0.019(2) 0.012(2) 0.0001(16) 0.0031(17) 0.0052(17)
C15B 0.020(2) 0.025(2) 0.020(2) 0.0089(18) 0.0031(18) 0.0088(18)
C16B 0.016(2) 0.017(2) 0.015(2) 0.0040(16) 0.0068(17) 0.0098(16)
C17B 0.030(2) 0.012(2) 0.021(2) 0.0043(17) 0.0121(19) 0.0095(18)
C18B 0.025(2) 0.025(2) 0.029(3) 0.011(2) 0.015(2) 0.0136(19)
C19B 0.020(2) 0.015(2) 0.021(2) 0.0041(17) 0.0116(18) 0.0006(17)
C20B 0.038(3) 0.022(2) 0.044(3) 0.012(2) 0.030(3) 0.008(2)
C21B 0.032(3) 0.018(2) 0.037(3) 0.008(2) 0.020(2) 0.0056(19)
C22B 0.026(2) 0.022(2) 0.013(2) 0.0038(17) 0.0102(18) 0.0125(18)
C23B 0.024(2) 0.024(2) 0.016(2) -0.0028(17) 0.0042(18) 0.0096(19)
C24B 0.033(3) 0.032(3) 0.017(2) 0.0077(19) 0.006(2) 0.014(2)
B1B 0.017(2) 0.012(2) 0.012(2) 0.0026(17) 0.0042(18) 0.0049(17)

loop_
_atom_type_symbol
_atom_type_description
_atom_type_scat_dispersion_real
_atom_type_scat_dispersion_imag
_atom_type_scat_source
C C 0.0033 0.0016 'International Tables Vol C Tables 4.2.6.8 and 6.1.1.4'
H H 0.0000 0.0000 'International Tables Vol C Tables 4.2.6.8 and 6.1.1.4'
B B 0.0013 0.0007 'International Tables Vol C Tables 4.2.6.8 and 6.1.1.4'
Cl Cl 0.1484 0.1585 'International Tables Vol C Tables 4.2.6.8 and 6.1.1.4'
P P 0.1023 0.0942 'International Tables Vol C Tables 4.2.6.8 and 6.1.1.4'
Rh Rh -1.1178 0.9187 'International Tables Vol C Tables 4.2.6.8 and 6.1.1.4'

loop_
_geom_angle_atom_site_label_1
_geom_angle_atom_site_label_2
_geom_angle_atom_site_label_3
_geom_angle
Cl1 Rh1 P1 96.56(4)
Cl1 Rh1 P2 85.94(4)
Cl2 Rh1 Cl1 164.39(4)
Cl2 Rh1 P1 85.58(4)
Cl2 Rh1 P2 96.34(4)
P1 Rh1 P2 163.73(4)
B1 Rh1 Cl1 98.26(14)
B1 Rh1 Cl2 97.36(14)
B1 Rh1 P1 81.75(13)
B1 Rh1 P2 81.98(13)
C2 P1 Rh1 99.72(13)
C2 P1 C13 108.82(19)
C2 P1 C16 101.08(18)
C13 P1 Rh1 116.56(14)
C13 P1 C16 107.15(19)
C16 P1 Rh1 121.38(14)
C12 P2 Rh1 99.33(13)
C12 P2 C19 101.70(18)
C12 P2 C22 107.21(19)
C19 P2 Rh1 121.87(13)
C22 P2 Rh1 117.53(13)
C22 P2 C19 106.66(18)
C2 C1 B1 117.6(4)
C6 C1 C2 118.6(4)
C6 C1 B1 123.8(4)
C1 C2 P1 112.3(3)
C3 C2 P1 126.3(3)
C3 C2 C1 121.2(4)
C2 C3 H3 120.6
C4 C3 C2 118.9(4)
C4 C3 H3 120.6
C3 C4 H4 119.7
C5 C4 C3 120.6(4)
C5 C4 H4 119.7
C4 C5 H5 119.8
C4 C5 C6 120.4(4)
C6 C5 H5 119.8
C1 C6 H6 119.8
C5 C6 C1 120.3(4)
C5 C6 H6 119.8
C8 C7 C12 118.1(4)
C8 C7 B1 123.2(4)
C12 C7 B1 118.5(4)
C7 C8 H8 119.5
C9 C8 C7 120.9(4)
C9 C8 H8 119.5
C8 C9 H9 119.9
C8 C9 C10 120.3(4)
C10 C9 H9 119.9
C9 C10 H10 120.0
C9 C10 C11 119.9(4)
C11 C10 H10 120.0
C10 C11 H11 120.0
C12 C11 C10 120.0(4)
C12 C11 H11 120.0
C7 C12 P2 112.1(3)
C11 C12 P2 127.2(3)
C11 C12 C7 120.7(4)
P1 C13 H13 106.7
C14 C13 P1 109.8(3)
C14 C13 H13 106.7
C15 C13 P1 116.0(3)
C15 C13 H13 106.7
C15 C13 C14 110.3(3)
C13 C14 H14A 109.5
C13 C14 H14B 109.5
C13 C14 H14C 109.5
H14A C14 H14B 109.5
H14A C14 H14C 109.5
H14B C14 H14C 109.5
C13 C15 H15A 109.5
C13 C15 H15B 109.5
C13 C15 H15C 109.5
H15A C15 H15B 109.5
H15A C15 H15C 109.5
H15B C15 H15C 109.5
P1 C16 H16 107.5
C17 C16 P1 112.9(3)
C17 C16 H16 107.5
C17 C16 C18 110.9(4)
C18 C16 P1 110.4(3)
C18 C16 H16 107.5
C16 C17 H17A 109.5
C16 C17 H17B 109.5
C16 C17 H17C 109.5
H17A C17 H17B 109.5
H17A C17 H17C 109.5
H17B C17 H17C 109.5
C16 C18 H18A 109.5
C16 C18 H18B 109.5
C16 C18 H18C 109.5
H18A C18 H18B 109.5
H18A C18 H18C 109.5
H18B C18 H18C 109.5
P2 C19 H19 107.4
C20 C19 P2 111.1(3)
C20 C19 H19 107.4
C21 C19 P2 112.6(3)
C21 C19 H19 107.4
C21 C19 C20 110.7(3)
C19 C20 H20A 109.5
C19 C20 H20B 109.5
C19 C20 H20C 109.5
H20A C20 H20B 109.5
H20A C20 H20C 109.5
H20B C20 H20C 109.5
C19 C21 H21A 109.5
C19 C21 H21B 109.5
C19 C21 H21C 109.5
H21A C21 H21B 109.5
H21A C21 H21C 109.5
H21B C21 H21C 109.5
P2 C22 H22 106.2
C23 C22 P2 115.5(3)
C23 C22 H22 106.2
C23 C22 C24 111.1(3)
C24 C22 P2 111.1(3)
C24 C22 H22 106.2
C22 C23 H23A 109.5
C22 C23 H23B 109.5
C22 C23 H23C 109.5
H23A C23 H23B 109.5
H23A C23 H23C 109.5
H23B C23 H23C 109.5
C22 C24 H24A 109.5
C22 C24 H24B 109.5
C22 C24 H24C 109.5
H24A C24 H24B 109.5
H24A C24 H24C 109.5
H24B C24 H24C 109.5
C1 B1 Rh1 117.0(3)
C7 B1 Rh1 116.0(3)
C7 B1 C1 127.1(4)
Cl1B Rh1B P1B 86.23(4)
Cl1B Rh1B P2B 96.82(4)
Cl2B Rh1B Cl1B 166.24(4)
Cl2B Rh1B P1B 95.44(4)
Cl2B Rh1B P2B 85.26(4)
P2B Rh1B P1B 164.28(4)
B1B Rh1B Cl1B 96.89(14)
B1B Rh1B Cl2B 96.87(14)
B1B Rh1B P1B 82.36(13)
B1B Rh1B P2B 81.97(13)
C2B P1B Rh1B 100.12(13)
C2B P1B C13B 101.04(18)
C2B P1B C16B 106.88(19)
C13B P1B Rh1B 122.14(14)
C13B P1B C16B 107.28(19)
C16B P1B Rh1B 116.73(14)
C12B P2B Rh1B 99.99(13)
C12B P2B C19B 107.4(2)
C12B P2B C22B 102.11(18)
C19B P2B Rh1B 116.56(14)
C19B P2B C22B 107.3(2)
C22B P2B Rh1B 121.22(14)
C2B C1B B1B 118.3(4)
C6B C1B C2B 118.4(4)
C6B C1B B1B 123.2(4)
C1B C2B P1B 112.7(3)
C3B C2B P1B 126.9(3)
C3B C2B C1B 120.3(4)
C2B C3B H3B 119.9
C2B C3B C4B 120.1(4)
C4B C3B H3B 119.9
C3B C4B H4B 119.9
C5B C4B C3B 120.2(4)
C5B C4B H4B 119.9
C4B C5B H5B 120.0
C4B C5B C6B 120.1(4)
C6B C5B H5B 120.0
C1B C6B H6B 119.6
C5B C6B C1B 120.8(4)
C5B C6B H6B 119.6
C8B C7B C12B 118.7(4)
C8B C7B B1B 123.1(4)
C12B C7B B1B 118.2(4)
C7B C8B H8B 119.7
C9B C8B C7B 120.5(4)
C9B C8B H8B 119.7
C8B C9B H9B 119.9
C8B C9B C10B 120.2(4)
C10B C9B H9B 119.9
C9B C10B H10B 119.7
C9B C10B C11B 120.6(4)
C11B C10B H10B 119.7
C10B C11B H11B 120.1
C10B C11B C12B 119.7(4)
C12B C11B H11B 120.1
C7B C12B P2B 112.2(3)
C11B C12B P2B 127.5(3)
C11B C12B C7B 120.3(4)
P1B C13B H13B 106.8
C14B C13B P1B 113.1(3)
C14B C13B H13B 106.8
C15B C13B P1B 112.0(3)
C15B C13B H13B 106.8
C15B C13B C14B 111.0(3)
C13B C14B H14D 109.5
C13B C14B H14E 109.5
C13B C14B H14F 109.5
H14D C14B H14E 109.5
H14D C14B H14F 109.5
H14E C14B H14F 109.5
C13B C15B H15D 109.5
C13B C15B H15E 109.5
C13B C15B H15F 109.5
H15D C15B H15E 109.5
H15D C15B H15F 109.5
H15E C15B H15F 109.5
P1B C16B H16B 106.4
C17B C16B P1B 110.5(3)
C17B C16B H16B 106.4
C18B C16B P1B 116.1(3)
C18B C16B H16B 106.4
C18B C16B C17B 110.3(3)
C16B C17B H17D 109.5
C16B C17B H17E 109.5
C16B C17B H17F 109.5
H17D C17B H17E 109.5
H17D C17B H17F 109.5
H17E C17B H17F 109.5
C16B C18B H18D 109.5
C16B C18B H18E 109.5
C16B C18B H18F 109.5
H18D C18B H18E 109.5
H18D C18B H18F 109.5
H18E C18B H18F 109.5
P2B C19B H19B 106.5
C20B C19B P2B 115.6(3)
C20B C19B H19B 106.5
C21B C19B P2B 110.7(3)
C21B C19B H19B 106.5
C21B C19B C20B 110.5(4)
C19B C20B H20D 109.5
C19B C20B H20E 109.5
C19B C20B H20F 109.5
H20D C20B H20E 109.5
H20D C20B H20F 109.5
H20E C20B H20F 109.5
C19B C21B H21D 109.5
C19B C21B H21E 109.5
C19B C21B H21F 109.5
H21D C21B H21E 109.5
H21D C21B H21F 109.5
H21E C21B H21F 109.5
P2B C22B H22B 107.4
C23B C22B P2B 111.1(3)
C23B C22B H22B 107.4
C23B C22B C24B 111.0(4)
C24B C22B P2B 112.3(3)
C24B C22B H22B 107.4
C22B C23B H23D 109.5
C22B C23B H23E 109.5
C22B C23B H23F 109.5
H23D C23B H23E 109.5
H23D C23B H23F 109.5
H23E C23B H23F 109.5
C22B C24B H24D 109.5
C22B C24B H24E 109.5
C22B C24B H24F 109.5
H24D C24B H24E 109.5
H24D C24B H24F 109.5
H24E C24B H24F 109.5
C1B B1B Rh1B 117.2(3)
C1B B1B C7B 125.7(4)
C7B B1B Rh1B 117.1(3)

loop_
_geom_bond_atom_site_label_1
_geom_bond_atom_site_label_2
_geom_bond_distance
Rh1 Cl1 2.3322(10)
Rh1 Cl2 2.3275(10)
Rh1 P1 2.3413(11)
Rh1 P2 2.3544(11)
Rh1 B1 1.969(5)
P1 C2 1.827(4)
P1 C13 1.843(4)
P1 C16 1.851(4)
P2 C12 1.823(4)
P2 C19 1.853(4)
P2 C22 1.851(4)
C1 C2 1.399(5)
C1 C6 1.396(5)
C1 B1 1.558(6)
C2 C3 1.393(5)
C3 H3 0.9500
C3 C4 1.389(6)
C4 H4 0.9500
C4 C5 1.380(6)
C5 H5 0.9500
C5 C6 1.385(6)
C6 H6 0.9500
C7 C8 1.404(6)
C7 C12 1.406(6)
C7 B1 1.546(6)
C8 H8 0.9500
C8 C9 1.382(6)
C9 H9 0.9500
C9 C10 1.383(6)
C10 H10 0.9500
C10 C11 1.395(6)
C11 H11 0.9500
C11 C12 1.386(5)
C13 H13 1.0000
C13 C14 1.529(6)
C13 C15 1.528(6)
C14 H14A 0.9800
C14 H14B 0.9800
C14 H14C 0.9800
C15 H15A 0.9800
C15 H15B 0.9800
C15 H15C 0.9800
C16 H16 1.0000
C16 C17 1.528(6)
C16 C18 1.530(6)
C17 H17A 0.9800
C17 H17B 0.9800
C17 H17C 0.9800
C18 H18A 0.9800
C18 H18B 0.9800
C18 H18C 0.9800
C19 H19 1.0000
C19 C20 1.540(5)
C19 C21 1.530(6)
C20 H20A 0.9800
C20 H20B 0.9800
C20 H20C 0.9800
C21 H21A 0.9800
C21 H21B 0.9800
C21 H21C 0.9800
C22 H22 1.0000
C22 C23 1.528(6)
C22 C24 1.529(6)
C23 H23A 0.9800
C23 H23B 0.9800
C23 H23C 0.9800
C24 H24A 0.9800
C24 H24B 0.9800
C24 H24C 0.9800
Rh1B Cl1B 2.3315(10)
Rh1B Cl2B 2.3254(10)
Rh1B P1B 2.3579(11)
Rh1B P2B 2.3513(11)
Rh1B B1B 1.965(4)
P1B C2B 1.823(4)
P1B C13B 1.851(4)
P1B C16B 1.855(4)
P2B C12B 1.816(4)
P2B C19B 1.849(4)
P2B C22B 1.852(4)
C1B C2B 1.406(6)
C1B C6B 1.398(5)
C1B B1B 1.546(6)
C2B C3B 1.383(5)
C3B H3B 0.9500
C3B C4B 1.391(6)
C4B H4B 0.9500
C4B C5B 1.377(6)
C5B H5B 0.9500
C5B C6B 1.386(6)
C6B H6B 0.9500
C7B C8B 1.399(6)
C7B C12B 1.407(5)
C7B B1B 1.551(6)
C8B H8B 0.9500
C8B C9B 1.380(6)
C9B H9B 0.9500
C9B C10B 1.383(6)
C10B H10B 0.9500
C10B C11B 1.384(6)
C11B H11B 0.9500
C11B C12B 1.391(6)
C13B H13B 1.0000
C13B C14B 1.530(6)
C13B C15B 1.525(6)
C14B H14D 0.9800
C14B H14E 0.9800
C14B H14F 0.9800
C15B H15D 0.9800
C15B H15E 0.9800
C15B H15F 0.9800
C16B H16B 1.0000
C16B C17B 1.533(5)
C16B C18B 1.529(6)
C17B H17D 0.9800
C17B H17E 0.9800
C17B H17F 0.9800
C18B H18D 0.9800
C18B H18E 0.9800
C18B H18F 0.9800
C19B H19B 1.0000
C19B C20B 1.534(6)
C19B C21B 1.520(6)
C20B H20D 0.9800
C20B H20E 0.9800
C20B H20F 0.9800
C21B H21D 0.9800
C21B H21E 0.9800
C21B H21F 0.9800
C22B H22B 1.0000
C22B C23B 1.528(6)
C22B C24B 1.531(6)
C23B H23D 0.9800
C23B H23E 0.9800
C23B H23F 0.9800
C24B H24D 0.9800
C24B H24E 0.9800
C24B H24F 0.9800

loop_
_geom_torsion_atom_site_label_1
_geom_torsion_atom_site_label_2
_geom_torsion_atom_site_label_3
_geom_torsion_atom_site_label_4
_geom_torsion
Rh1 P1 C2 C1 23.0(3)
Rh1 P1 C2 C3 -162.0(3)
Rh1 P1 C13 C14 -46.1(3)
Rh1 P1 C13 C15 -172.0(3)
Rh1 P1 C16 C17 71.9(3)
Rh1 P1 C16 C18 -52.8(3)
Rh1 P2 C12 C7 21.4(3)
Rh1 P2 C12 C11 -158.6(3)
Rh1 P2 C19 C20 -52.0(3)
Rh1 P2 C19 C21 72.9(3)
Rh1 P2 C22 C23 -170.4(3)
Rh1 P2 C22 C24 -42.8(3)
P1 C2 C3 C4 -176.6(3)
C1 C2 C3 C4 -2.0(6)
C2 P1 C13 C14 -157.8(3)
C2 P1 C13 C15 76.3(3)
C2 P1 C16 C17 -179.3(3)
C2 P1 C16 C18 55.9(3)
C2 C1 C6 C5 -0.2(6)
C2 C1 B1 Rh1 -24.4(5)
C2 C1 B1 C7 154.5(4)
C2 C3 C4 C5 0.6(6)
C3 C4 C5 C6 0.9(7)
C4 C5 C6 C1 -1.1(7)
C6 C1 C2 P1 177.0(3)
C6 C1 C2 C3 1.7(6)
C6 C1 B1 Rh1 155.0(3)
C6 C1 B1 C7 -26.1(6)
C7 C8 C9 C10 -1.7(7)
C8 C7 C12 P2 -177.9(3)
C8 C7 C12 C11 2.0(6)
C8 C7 B1 Rh1 149.8(3)
C8 C7 B1 C1 -29.1(6)
C8 C9 C10 C11 1.1(6)
C9 C10 C11 C12 1.0(6)
C10 C11 C12 P2 177.3(3)
C10 C11 C12 C7 -2.6(6)
C12 P2 C19 C20 56.8(3)
C12 P2 C19 C21 -178.3(3)
C12 P2 C22 C23 78.9(3)
C12 P2 C22 C24 -153.4(3)
C12 C7 C8 C9 0.2(6)
C12 C7 B1 Rh1 -27.2(5)
C12 C7 B1 C1 153.8(4)
C13 P1 C2 C1 145.5(3)
C13 P1 C2 C3 -39.5(4)
C13 P1 C16 C17 -65.5(3)
C13 P1 C16 C18 169.8(3)
C16 P1 C2 C1 -101.9(3)
C16 P1 C2 C3 73.1(4)
C16 P1 C13 C14 93.7(3)
C16 P1 C13 C15 -32.2(4)
C19 P2 C12 C7 -104.1(3)
C19 P2 C12 C11 75.9(4)
C19 P2 C22 C23 -29.4(4)
C19 P2 C22 C24 98.2(3)
C22 P2 C12 C7 144.2(3)
C22 P2 C12 C11 -35.8(4)
C22 P2 C19 C20 169.0(3)
C22 P2 C19 C21 -66.1(3)
B1 C1 C2 P1 -3.5(5)
B1 C1 C2 C3 -178.8(4)
B1 C1 C6 C5 -179.6(4)
B1 C7 C8 C9 -176.9(4)
B1 C7 C12 P2 -0.7(5)
B1 C7 C12 C11 179.2(4)
Rh1B P1B C2B C1B -16.6(3)
Rh1B P1B C2B C3B 166.2(3)
Rh1B P1B C13B C14B -71.3(3)
Rh1B P1B C13B C15B 55.0(3)
Rh1B P1B C16B C17B 44.9(3)
Rh1B P1B C16B C18B 171.4(3)
Rh1B P2B C12B C7B -21.7(3)
Rh1B P2B C12B C11B 160.8(3)
Rh1B P2B C19B C20B 171.6(3)
Rh1B P2B C19B C21B 45.1(4)
Rh1B P2B C22B C23B 54.4(3)
Rh1B P2B C22B C24B -70.5(3)
P1B C2B C3B C4B 179.2(3)
C1B C2B C3B C4B 2.2(6)
C2B P1B C13B C14B 179.2(3)
C2B P1B C13B C15B -54.6(3)
C2B P1B C16B C17B 155.9(3)
C2B P1B C16B C18B -77.6(4)
C2B C1B C6B C5B 2.7(6)
C2B C1B B1B Rh1B 26.6(5)
C2B C1B B1B C7B -151.7(4)
C2B C3B C4B C5B 0.9(6)
C3B C4B C5B C6B -2.1(6)
C4B C5B C6B C1B 0.3(6)
C6B C1B C2B P1B 178.6(3)
C6B C1B C2B C3B -3.9(6)
C6B C1B B1B Rh1B -154.5(3)
C6B C1B B1B C7B 27.2(6)
C7B C8B C9B C10B 0.9(7)
C8B C7B C12B P2B -178.0(3)
C8B C7B C12B C11B -0.3(6)
C8B C7B B1B Rh1B -155.3(3)
C8B C7B B1B C1B 23.0(6)
C8B C9B C10B C11B -0.8(7)
C9B C10B C11B C12B 0.1(6)
C10B C11B C12B P2B 177.7(3)
C10B C11B C12B C7B 0.4(6)
C12B P2B C19B C20B -77.3(4)
C12B P2B C19B C21B 156.2(3)
C12B P2B C22B C23B -55.3(3)
C12B P2B C22B C24B 179.7(3)
C12B C7B C8B C9B -0.4(6)
C12B C7B B1B Rh1B 23.4(5)
C12B C7B B1B C1B -158.3(4)
C13B P1B C2B C1B 109.3(3)
C13B P1B C2B C3B -68.0(4)
C13B P1B C16B C17B -96.4(3)
C13B P1B C16B C18B 30.1(4)
C16B P1B C2B C1B -138.7(3)
C16B P1B C2B C3B 44.0(4)
C16B P1B C13B C14B 67.5(3)
C16B P1B C13B C15B -166.3(3)
C19B P2B C12B C7B -143.8(3)
C19B P2B C12B C11B 38.7(4)
C19B P2B C22B C23B -168.1(3)
C19B P2B C22B C24B 66.9(4)
C22B P2B C12B C7B 103.4(3)
C22B P2B C12B C11B -74.0(4)
C22B P2B C19B C20B 31.9(4)
C22B P2B C19B C21B -94.6(3)
B1B C1B C2B P1B -2.4(5)
B1B C1B C2B C3B 175.1(4)
B1B C1B C6B C5B -176.3(4)
B1B C7B C8B C9B 178.4(4)
B1B C7B C12B P2B 3.2(5)
B1B C7B C12B C11B -179.1(4)

loop_
_twin_individual_id
_twin_individual_mass_fraction_refined
1 0.5568(6)
2 0.4432(6)
